data_9005662
loop_
_publ_author_name
'Bosi, F.'
'Lucchesi, S.'

_publ_section_title
;
 Crystal chemistry of the schorl-dravite series
 Note: Tourmaline TMl4aa
;
_journal_name_full 'European Journal of Mineralogy'
_journal_page_first 335
_journal_page_last 344
_journal_paper_doi 10.1127/0935-1221/2004/0016-0335
_journal_volume 16
_journal_year 2004
_chemical_compound_source 'Cruziero, Minas Gerais, Brazil'
_chemical_formula_sum
;Al6.429 B3 F0.157 Fe1.617 H0.14 K0.009 Li0.012 Mg0.879 Mn0.027 Na0.712
 O30.843 Si5.964 Ti0.051 Zn0.024
;
_chemical_name_mineral Oxy-schorl
_space_group_IT_number 160
_symmetry_space_group_name_Hall 'R 3 -2"'
_symmetry_space_group_name_H-M 'R 3 m :H'
_cell_angle_alpha 90
_cell_angle_beta 90
_cell_angle_gamma 120
_cell_formula_units_Z 3
_cell_length_a 15.9664
_cell_length_b 15.9664
_cell_length_c 7.1758
_cell_volume 1584.218
_database_code_amcsd 0007053
_exptl_crystal_density_diffrn 3.157
_cod_original_sg_symbol_H-M 'R 3 m'
_cod_original_formula_sum
;Na.712 K.009 Al6.429 Fe1.617 Mg.879 Ti.051 Mn.027 Zn.024 Li.012 Si5.964 B3
 O30.843 F.157 H.14
;
_cod_database_code 9005662

loop_
_space_group_symop_operation_xyz
x,y,z
2/3+x,1/3+y,1/3+z
1/3+x,2/3+y,2/3+z
x,x-y,z
2/3+x,1/3+x-y,1/3+z
1/3+x,2/3+x-y,2/3+z
-y,-x,z
2/3-y,1/3-x,1/3+z
1/3-y,2/3-x,2/3+z
-x+y,y,z
2/3-x+y,1/3+y,1/3+z
1/3-x+y,2/3+y,2/3+z
-y,x-y,z
2/3-y,1/3+x-y,1/3+z
1/3-y,2/3+x-y,2/3+z
-x+y,-x,z
2/3-x+y,1/3-x,1/3+z
1/3-x+y,2/3-x,2/3+z

loop_
_atom_site_label
_atom_site_fract_x
_atom_site_fract_y
_atom_site_fract_z
_atom_site_occupancy
_atom_site_type_symbol
_atom_site_attached_hydrogens
NaX 0.00000 0.00000 0.22844 0.71200 Na 0
KX 0.00000 0.00000 0.22844 0.00900 K 0
AlY 0.12399 0.06199 0.63070 0.37900 Al 0
Fe2+Y 0.12399 0.06199 0.63070 0.36500 Fe 0
MgY 0.12399 0.06199 0.63070 0.11500 Mg 0
Fe3+Y 0.12399 0.06199 0.63070 0.10400 Fe 0
Ti4+Y 0.12399 0.06199 0.63070 0.01700 Ti 0
Mn2+Y 0.12399 0.06199 0.63070 0.00900 Mn 0
ZnY 0.12399 0.06199 0.63070 0.00800 Zn 0
LiY 0.12399 0.06199 0.63070 0.00400 Li 0
AlZ 0.29828 0.26164 0.61100 0.87600 Al 0
MgZ 0.29828 0.26164 0.61100 0.08900 Mg 0
Fe3+Z 0.29828 0.26164 0.61100 0.03500 Fe 0
SiT 0.19182 0.18989 0.00000 0.99400 Si 0
AlT 0.19182 0.18989 0.00000 0.00600 Al 0
B 0.11022 0.22044 0.45478 1.00000 B 0
O1W 0.00000 0.00000 0.77812 0.70300 O 0
F1W 0.00000 0.00000 0.77812 0.15700 F 0
O-H1W 0.00000 0.00000 0.77812 0.14000 O 1
O2 0.06138 0.12276 0.48610 1.00000 O 0
O3V 0.26658 0.13329 0.51046 1.00000 O 0
O4 0.09323 0.18646 0.06933 1.00000 O 0
O5 0.18610 0.09305 0.09110 1.00000 O 0
O6 0.19691 0.18673 0.77645 1.00000 O 0
O7 0.28504 0.28535 0.07914 1.00000 O 0
O8 0.20966 0.27054 0.44110 1.00000 O 0

loop_
_cod_changelog_entry_id
_cod_changelog_entry_author
_cod_changelog_entry_date
_cod_changelog_entry_text
1
;cod-tools version 3.8.0
Id: cif_guess_AMCSD_atom_types 9581 2023-05-17 12:35:41Z saulius
;
2023-05-23T09:18:27+03:00
;Derived atom types and hydrogen counts
from atom names that follow the AMCSD naming convention
(Wat == water, O-H == hydroxyl).
;

loop_
_cod_related_entry_id
_cod_related_entry_database
_cod_related_entry_code
1 AMCSD 0007053
